data_9014978
loop_
_publ_author_name
'Bindi, L.'
'Nestola, F.'
'Guastoni, A.'
'Peruzzo, L.'
'Ecker, M.'
'Carampin, R.'

_publ_section_title
;
 Raberite, Ti5Ag4As6SbS15, a new Ti-bearing sulfosalt from Lengenbach quarry,
 Binn valley, Switzerland: description and crystal structure
;
_journal_name_full 'Mineralogical Magazine'
_journal_page_first 1153
_journal_page_last 1163
_journal_paper_doi 10.1180/minmag.2012.076.5.07
_journal_volume 76
_journal_year 2012
_chemical_compound_source 'Lengenbach quarry, Binn valley, Switzerland'
_chemical_formula_sum 'Ag4 As5.78 S15 Sb1.22 Tl5'
_chemical_name_mineral Raberite
_space_group_IT_number 2
_symmetry_space_group_name_Hall '-P 1'
_symmetry_space_group_name_H-M 'P -1'
_cell_angle_alpha 79.66
_cell_angle_beta 88.84
_cell_angle_gamma 62.72
_cell_length_a 8.920
_cell_length_b 9.429
_cell_length_c 20.062
_cell_formula_units_Z 2
_cell_volume 1471.605
_database_code_amcsd 0019616
_exptl_crystal_density_diffrn 5.678
_cod_original_formula_sum 'Tl5 Ag4 As5.78 Sb1.22 S15'
_cod_database_code 9014978

loop_
_space_group_symop_operation_xyz
x,y,z
-x,-y,-z

loop_
_atom_site_aniso_label
_atom_site_aniso_U_11
_atom_site_aniso_U_22
_atom_site_aniso_U_33
_atom_site_aniso_U_12
_atom_site_aniso_U_13
_atom_site_aniso_U_23
Tl1 0.02920 0.03240 0.05110 -0.01110 0.01380 -0.01570
Tl2 0.03150 0.04930 0.06140 -0.01680 0.01870 -0.02680
Tl3 0.03260 0.03760 0.04060 -0.01400 0.01220 -0.01590
Tl4 0.03130 0.04790 0.06450 -0.01340 0.01100 -0.01680
Tl5 0.02690 0.03560 0.04910 -0.00810 0.01410 -0.02370
Ag1 0.02890 0.04400 0.09300 -0.01430 0.01950 -0.03500
Ag2 0.03280 0.07700 0.13900 -0.02500 0.03200 -0.06800
Ag3 0.02440 0.04400 0.12900 -0.00720 0.00600 -0.03600
Ag4 0.04500 0.09800 0.07000 -0.02900 0.02480 -0.04500
As1 0.02430 0.03700 0.03000 -0.01650 0.01810 -0.01960
Sb1 0.02430 0.03700 0.03000 -0.01650 0.01810 -0.01960
As2 0.02630 0.04100 0.04600 -0.01290 0.01600 -0.02590
Sb2 0.02630 0.04100 0.04600 -0.01290 0.01600 -0.02590
As3 0.02040 0.03200 0.03000 -0.01060 0.01530 -0.01730
Sb3 0.02040 0.03200 0.03000 -0.01060 0.01530 -0.01730
As4 0.01620 0.03100 0.03100 -0.00610 0.00900 -0.01830
Sb4 0.01620 0.03100 0.03100 -0.00610 0.00900 -0.01830
As5 0.02700 0.02400 0.04200 -0.01060 0.01690 -0.01910
Sb5 0.02700 0.02400 0.04200 -0.01060 0.01690 -0.01910
As6 0.03200 0.05200 0.03800 -0.02300 0.01070 -0.01000
Sb6 0.03200 0.05200 0.03800 -0.02300 0.01070 -0.01000
As7 0.02160 0.02800 0.03600 -0.00710 0.01190 -0.02060
S1 0.01600 0.03600 0.04600 -0.00900 0.00900 -0.01500
S2 0.02600 0.03100 0.04300 -0.01000 0.02100 -0.01800
S3 0.03000 0.01500 0.02700 -0.00600 0.00800 -0.00900
S4 0.03500 0.02900 0.04400 -0.02200 0.01600 -0.01700
S5 0.02300 0.02400 0.03700 -0.00600 0.00600 -0.01200
S6 0.03400 0.02800 0.02900 -0.02000 0.01400 -0.01400
S7 0.03000 0.01700 0.04100 0.00500 0.00400 -0.00700
S8 0.02200 0.03500 0.04700 -0.01100 0.01500 -0.01800
S9 0.03400 0.04400 0.03800 -0.01800 0.01900 -0.01400
S10 0.02700 0.01100 0.02900 -0.00500 0.01500 -0.00800
S11 0.02600 0.02500 0.03800 -0.00800 0.01100 -0.02100
S12 0.03000 0.03100 0.03700 -0.01000 0.01200 -0.01100
S13 0.04200 0.03100 0.04300 -0.02100 0.02300 -0.01800
S14 0.03100 0.04200 0.05300 -0.01800 0.00300 -0.01400
S15 0.01500 0.05000 0.03400 -0.01300 0.00400 0.00300

loop_
_atom_site_label
_atom_site_fract_x
_atom_site_fract_y
_atom_site_fract_z
_atom_site_occupancy
_atom_site_U_iso_or_equiv
Tl1 0.86360 0.64536 0.40728 1.00000 0.03790
Tl2 0.49665 0.64270 0.23849 1.00000 0.04620
Tl3 0.10798 0.36735 0.27427 1.00000 0.03680
Tl4 0.12380 0.36430 -0.07842 1.00000 0.04910
Tl5 0.50259 0.35940 0.43829 1.00000 0.03770
Ag1 0.44600 0.01960 0.40810 1.00000 0.05350
Ag2 0.48060 0.04790 0.06970 1.00000 0.07720
Ag3 -0.46350 0.00170 0.23960 1.00000 0.06690
Ag4 0.37830 0.35230 0.16200 1.00000 0.06850
As1 -0.01130 0.84500 0.22383 0.73000 0.02820
Sb1 -0.01130 0.84500 0.22383 0.27000 0.02820
As2 0.20220 0.84360 0.04852 0.37000 0.03640
Sb2 0.20220 0.84360 0.04852 0.63000 0.03640
As3 0.00930 0.16490 0.44915 0.94000 0.02640
Sb3 0.00930 0.16490 0.44915 0.06000 0.02640
As4 0.18470 0.83400 0.38579 0.90000 0.02620
Sb4 0.18470 0.83400 0.38579 0.10000 0.02620
As5 0.10410 0.12710 0.14020 0.98000 0.03000
Sb5 0.10410 0.12710 0.14020 0.02000 0.03000
As6 0.65830 0.31400 0.09900 0.86000 0.03960
Sb6 0.65830 0.31400 0.09900 0.14000 0.03960
As7 0.77970 0.11430 0.31882 1.00000 0.02840
S1 0.18830 0.26850 0.42750 1.00000 0.03300
S2 0.17420 0.67080 0.15330 1.00000 0.03400
S3 0.17560 0.65890 0.32120 1.00000 0.02500
S4 -0.19940 0.74120 0.24160 1.00000 0.03200
S5 0.74120 0.00320 0.42230 1.00000 0.02900
S6 -0.16980 0.31450 0.35030 1.00000 0.02700
S7 0.50700 0.25860 0.28230 1.00000 0.03500
S8 0.46270 0.75490 0.39530 1.00000 0.03400
S9 0.20460 0.29170 0.08870 1.00000 0.03800
S10 -0.17040 0.33350 0.51610 1.00000 0.02400
S11 -0.14870 0.31200 0.17340 1.00000 0.02900
S12 0.24510 0.01910 0.24180 1.00000 0.03400
S13 0.24980 0.61060 0.00140 1.00000 0.03600
S14 0.24510 0.95180 -0.09680 1.00000 0.04100
S15 0.48100 0.78180 0.07640 1.00000 0.03600

loop_
_cod_related_entry_id
_cod_related_entry_database
_cod_related_entry_code
1 AMCSD 0019616
